data_7238039
loop_
_publ_author_name
'Cheng, Zong'
'Liang, Jixiong'
'Li, Zhiqiang'
'Yang, Tong'
'Lin, Chunhui'
'Mu, Xiaoyue'
'Wang, Yue'

_publ_section_title
;
 Photoluminescent manipulation of phenoxazine-based molecules via
 regulating conformational isomerization, and the corresponding
 electroluminescent properties
;
_journal_issue 45
_journal_name_full 'Journal of Materials Chemistry C'
_journal_page_first 14255
_journal_paper_doi 10.1039/C9TC05368A
_journal_volume 7
_journal_year 2019
_chemical_formula_sum 'C59 H58 N4 O'
_chemical_formula_weight 839.09
_space_group_crystal_system monoclinic
_space_group_IT_number 15
_space_group_name_Hall '-C 2yc'
_space_group_name_H-M_alt 'C 1 2/c 1'
_atom_sites_solution_hydrogens geom
_audit_creation_method SHELXL-2018/1
_audit_update_record
;
2019-04-29 deposited with the CCDC.	2019-10-24 downloaded from the CCDC.
;
_cell_angle_alpha 90
_cell_angle_beta 98.148(3)
_cell_angle_gamma 90
_cell_formula_units_Z 8
_cell_length_a 38.7107(19)
_cell_length_b 11.7637(6)
_cell_length_c 21.4913(10)
_cell_measurement_reflns_used 9966
_cell_measurement_temperature 100(2)
_cell_measurement_theta_max 27.4982
_cell_measurement_theta_min 2.8887
_cell_volume 9687.9(8)
_computing_structure_refinement 'SHELXL-2018/1 (Sheldrick, 2018)'
_computing_structure_solution 'SHELXT 2014/5 (Sheldrick, 2014)'
_diffrn_ambient_temperature 100(2)
_diffrn_measured_fraction_theta_full 0.998
_diffrn_measured_fraction_theta_max 0.998
_diffrn_measurement_device_type 'Bruker APEX-II CCD'
_diffrn_radiation_type MoK\a
_diffrn_radiation_wavelength 0.71073
_diffrn_reflns_av_R_equivalents 0.0714
_diffrn_reflns_av_unetI/netI 0.0460
_diffrn_reflns_Laue_measured_fraction_full 0.998
_diffrn_reflns_Laue_measured_fraction_max 0.998
_diffrn_reflns_limit_h_max 47
_diffrn_reflns_limit_h_min -47
_diffrn_reflns_limit_k_max 14
_diffrn_reflns_limit_k_min -14
_diffrn_reflns_limit_l_max 26
_diffrn_reflns_limit_l_min -26
_diffrn_reflns_number 63220
_diffrn_reflns_point_group_measured_fraction_full 0.998
_diffrn_reflns_point_group_measured_fraction_max 0.998
_diffrn_reflns_theta_full 25.242
_diffrn_reflns_theta_max 25.999
_diffrn_reflns_theta_min 2.888
_exptl_absorpt_coefficient_mu 0.068
_exptl_crystal_colour green
_exptl_crystal_density_diffrn 1.151
_exptl_crystal_description block
_exptl_crystal_F_000 3584
_exptl_crystal_size_max 0.140
_exptl_crystal_size_mid 0.130
_exptl_crystal_size_min 0.120
_refine_diff_density_max 0.242
_refine_diff_density_min -0.293
_refine_diff_density_rms 0.045
_refine_ls_extinction_method none
_refine_ls_goodness_of_fit_ref 1.015
_refine_ls_hydrogen_treatment constr
_refine_ls_matrix_type full
_refine_ls_number_parameters 589
_refine_ls_number_reflns 9515
_refine_ls_number_restraints 1008
_refine_ls_restrained_S_all 0.965
_refine_ls_R_factor_all 0.0758
_refine_ls_R_factor_gt 0.0509
_refine_ls_shift/su_max 0.001
_refine_ls_shift/su_mean 0.000
_refine_ls_structure_factor_coef Fsqd
_refine_ls_weighting_details 'w=1/[\s^2^(Fo^2^)+(0.0439P)^2^+9.7933P] where P=(Fo^2^+2Fc^2^)/3'
_refine_ls_weighting_scheme calc
_refine_ls_wR_factor_gt 0.1037
_refine_ls_wR_factor_ref 0.1142
_reflns_Friedel_coverage 0.000
_reflns_number_gt 7119
_reflns_number_total 9515
_reflns_threshold_expression 'I > 2\s(I)'
_cod_data_source_file c9tc05368a2.cif
_cod_data_source_block 1
_cod_original_sg_symbol_H-M 'C 2/c'
_cod_database_code 7238039
_shelx_shelxl_version_number 2018/1
_shelx_space_group_comment
;
The symmetry employed for this shelxl refinement is uniquely defined
by the following loop, which should always be used as a source of
symmetry information in preference to the above space-group names.
They are only intended as comments.
;
_shelx_estimated_absorpt_t_min 0.991
_shelx_estimated_absorpt_t_max 0.992

loop_
_space_group_symop_operation_xyz
'x, y, z'
'-x, y, -z+1/2'
'x+1/2, y+1/2, z'
'-x+1/2, y+1/2, -z+1/2'
'-x, -y, -z'
'x, -y, z-1/2'
'-x+1/2, -y+1/2, -z'
'x+1/2, -y+1/2, z-1/2'

loop_
_atom_site_label
_atom_site_type_symbol
_atom_site_fract_x
_atom_site_fract_y
_atom_site_fract_z
_atom_site_U_iso_or_equiv
_atom_site_adp_type
_atom_site_occupancy
_atom_site_site_symmetry_order
_atom_site_calc_flag
_atom_site_refinement_flags_posn
_atom_site_refinement_flags_adp
O1 O 0.23268(3) 0.88276(12) 0.65271(6) 0.0313(3) Uani 1 1 d . U
N1 N 0.40524(3) 0.79947(12) 0.61910(6) 0.0164(3) Uani 1 1 d . U
N2 N 0.34923(4) 0.61888(12) 0.42656(6) 0.0172(3) Uani 1 1 d . U
N3 N 0.43741(4) 0.64282(14) 0.49741(7) 0.0286(4) Uani 1 1 d . U
N4 N 0.27874(4) 0.78824(13) 0.57497(6) 0.0206(3) Uani 1 1 d . U
C1 C 0.52666(6) 1.1740(2) 0.67314(9) 0.0415(6) Uani 1 1 d . U
H1A H 0.512916 1.201049 0.705111 0.062 Uiso 1 1 calc R U
H1B H 0.544923 1.229552 0.668065 0.062 Uiso 1 1 calc R U
H1C H 0.537438 1.100888 0.686325 0.062 Uiso 1 1 calc R U
C2 C 0.50276(5) 1.15913(16) 0.61042(8) 0.0258(4) Uani 1 1 d . U
C3 C 0.47372(5) 1.07169(15) 0.61423(8) 0.0200(4) Uani 1 1 d . U
C4 C 0.47256(4) 1.00389(15) 0.66687(8) 0.0181(4) Uani 1 1 d . U
H4 H 0.488491 1.017827 0.703927 0.022 Uiso 1 1 calc R U
C5 C 0.44837(4) 0.91561(14) 0.66622(7) 0.0150(3) Uani 1 1 d . U
C6 C 0.42495(4) 0.89626(14) 0.61085(7) 0.0155(3) Uani 1 1 d . U
C7 C 0.37465(4) 0.76596(14) 0.57931(7) 0.0160(3) Uani 1 1 d . U
C8 C 0.37704(4) 0.70657(14) 0.52360(7) 0.0153(3) Uani 1 1 d . U
C9 C 0.34655(4) 0.67663(14) 0.48374(7) 0.0158(3) Uani 1 1 d . U
C10 C 0.34650(4) 0.50162(14) 0.41717(8) 0.0163(3) Uani 1 1 d . U
C11 C 0.34725(4) 0.47827(14) 0.35322(8) 0.0164(3) Uani 1 1 d . U
C12 C 0.34524(4) 0.36613(15) 0.33232(8) 0.0180(4) Uani 1 1 d . U
H12 H 0.344945 0.350281 0.288904 0.022 Uiso 1 1 calc R U
C13 C 0.34368(4) 0.27734(15) 0.37427(8) 0.0199(4) Uani 1 1 d . U
C14 C 0.34437(5) 0.15273(15) 0.35338(8) 0.0220(4) Uani 1 1 d . U
C15 C 0.38142(5) 0.10684(16) 0.37352(10) 0.0301(4) Uani 1 1 d . U
H15A H 0.387537 0.114434 0.419166 0.045 Uiso 1 1 calc R U
H15B H 0.398012 0.150285 0.352479 0.045 Uiso 1 1 calc R U
H15C H 0.382360 0.026520 0.361773 0.045 Uiso 1 1 calc R U
C16 C 0.33948(9) 0.6971(2) 0.13079(10) 0.0646(9) Uani 1 1 d . U
H16A H 0.315565 0.711789 0.138685 0.097 Uiso 1 1 calc R U
H16B H 0.344409 0.615528 0.134933 0.097 Uiso 1 1 calc R U
H16C H 0.342070 0.722007 0.088179 0.097 Uiso 1 1 calc R U
C17 C 0.36501(5) 0.76245(16) 0.17835(9) 0.0275(4) Uani 1 1 d . U
C18 C 0.35821(8) 0.88843(19) 0.16478(10) 0.0510(7) Uani 1 1 d . U
H18A H 0.334555 0.907779 0.172461 0.076 Uiso 1 1 calc R U
H18B H 0.360522 0.904364 0.120800 0.076 Uiso 1 1 calc R U
H18C H 0.375183 0.934033 0.192350 0.076 Uiso 1 1 calc R U
C19 C 0.40223(8) 0.7335(3) 0.16871(13) 0.0796(11) Uani 1 1 d . U
H19A H 0.405242 0.748770 0.124976 0.119 Uiso 1 1 calc R U
H19B H 0.406774 0.652979 0.178171 0.119 Uiso 1 1 calc R U
H19C H 0.418614 0.780286 0.196792 0.119 Uiso 1 1 calc R U
C20 C 0.35984(4) 0.72955(15) 0.24567(8) 0.0200(4) Uani 1 1 d . U
C21 C 0.36201(5) 0.81062(15) 0.29401(8) 0.0235(4) Uani 1 1 d . U
H21 H 0.366100 0.887698 0.284063 0.028 Uiso 1 1 calc R U
C22 C 0.35847(5) 0.78350(15) 0.35562(8) 0.0220(4) Uani 1 1 d . U
H22 H 0.359718 0.840417 0.387225 0.026 Uiso 1 1 calc R U
C23 C 0.35306(4) 0.67044(15) 0.36936(8) 0.0171(4) Uani 1 1 d . U
C24 C 0.34487(5) 0.41487(15) 0.46057(8) 0.0207(4) Uani 1 1 d . U
H24 H 0.344561 0.430786 0.503825 0.025 Uiso 1 1 calc R U
C25 C 0.34371(5) 0.30451(15) 0.43827(8) 0.0227(4) Uani 1 1 d . U
H25 H 0.342891 0.244114 0.467377 0.027 Uiso 1 1 calc R U
C26 C 0.35136(4) 0.58589(14) 0.32270(8) 0.0157(3) Uani 1 1 d . U
C27 C 0.35462(4) 0.61653(15) 0.26106(8) 0.0178(4) Uani 1 1 d . U
H27 H 0.353264 0.559787 0.229352 0.021 Uiso 1 1 calc R U
C28 C 0.31823(5) 0.08175(17) 0.38398(10) 0.0355(5) Uani 1 1 d . U
H28A H 0.325146 0.080742 0.429641 0.053 Uiso 1 1 calc R U
H28B H 0.317893 0.003851 0.367737 0.053 Uiso 1 1 calc R U
H28C H 0.294909 0.115199 0.374147 0.053 Uiso 1 1 calc R U
C29 C 0.33520(6) 0.14138(17) 0.28187(9) 0.0353(5) Uani 1 1 d . U
H29A H 0.333259 0.060739 0.270482 0.053 Uiso 1 1 calc R U
H29B H 0.353566 0.176724 0.261404 0.053 Uiso 1 1 calc R U
H29C H 0.312916 0.179441 0.268033 0.053 Uiso 1 1 calc R U
C30 C 0.41072(4) 0.67242(15) 0.50845(8) 0.0183(4) Uani 1 1 d . U
C31 C 0.34230(4) 0.79092(15) 0.59595(8) 0.0174(4) Uani 1 1 d . U
H31 H 0.340656 0.829979 0.634111 0.021 Uiso 1 1 calc R U
C32 C 0.31214(4) 0.75882(15) 0.55680(8) 0.0179(4) Uani 1 1 d . U
C33 C 0.31413(4) 0.70246(15) 0.50074(8) 0.0180(4) Uani 1 1 d . U
H33 H 0.293399 0.681598 0.474053 0.022 Uiso 1 1 calc R U
C34 C 0.26846(4) 0.72511(16) 0.62569(8) 0.0215(4) Uani 1 1 d . U
C35 C 0.27983(5) 0.61468(18) 0.63889(9) 0.0308(5) Uani 1 1 d . U
H35 H 0.295592 0.580454 0.614392 0.037 Uiso 1 1 calc R U
C36 C 0.26844(5) 0.5533(2) 0.68762(10) 0.0380(5) Uani 1 1 d . U
H36 H 0.276729 0.478286 0.696721 0.046 Uiso 1 1 calc R U
C37 C 0.24503(5) 0.6021(2) 0.72267(9) 0.0355(5) Uani 1 1 d . U
H37 H 0.236823 0.559956 0.755306 0.043 Uiso 1 1 calc R U
C38 C 0.23354(5) 0.71207(19) 0.71034(9) 0.0314(5) Uani 1 1 d . U
H38 H 0.217553 0.745705 0.734589 0.038 Uiso 1 1 calc R U
C39 C 0.24538(4) 0.77297(17) 0.66260(8) 0.0241(4) Uani 1 1 d . U
C40 C 0.24831(4) 0.95073(17) 0.61227(8) 0.0228(4) Uani 1 1 d . U
C41 C 0.23967(5) 1.06461(18) 0.61091(9) 0.0285(4) Uani 1 1 d . U
H41 H 0.224191 1.092890 0.637829 0.034 Uiso 1 1 calc R U
C42 C 0.25347(5) 1.13759(19) 0.57047(10) 0.0369(5) Uani 1 1 d . U
H42 H 0.247823 1.216211 0.569871 0.044 Uiso 1 1 calc R U
C43 C 0.27560(6) 1.0951(2) 0.53085(10) 0.0406(5) Uani 1 1 d . U
H43 H 0.285093 1.144687 0.502781 0.049 Uiso 1 1 calc R U
C44 C 0.28397(5) 0.98051(18) 0.53192(9) 0.0327(5) Uani 1 1 d . U
H44 H 0.298920 0.952251 0.504051 0.039 Uiso 1 1 calc R U
C45 C 0.27083(4) 0.90623(16) 0.57311(8) 0.0206(4) Uani 1 1 d . U
C46 C 0.41571(4) 0.75662(14) 0.67943(7) 0.0159(3) Uani 1 1 d . U
C47 C 0.40484(4) 0.65857(15) 0.70656(8) 0.0194(4) Uani 1 1 d . U
H47 H 0.386586 0.613047 0.685370 0.023 Uiso 1 1 calc R U
C48 C 0.42154(4) 0.62916(15) 0.76572(8) 0.0207(4) Uani 1 1 d . U
H48 H 0.414573 0.561713 0.784842 0.025 Uiso 1 1 calc R U
C49 C 0.44846(4) 0.69550(15) 0.79857(8) 0.0173(4) Uani 1 1 d . U
C50 C 0.45843(4) 0.79440(15) 0.77024(8) 0.0173(4) Uani 1 1 d . U
H50 H 0.476263 0.841016 0.791859 0.021 Uiso 1 1 calc R U
C51 C 0.44238(4) 0.82575(14) 0.71013(7) 0.0150(3) Uani 1 1 d . U
C52 C 0.52538(5) 1.11523(17) 0.56230(9) 0.0292(4) Uani 1 1 d . U
H52A H 0.535530 1.041624 0.576236 0.044 Uiso 1 1 calc R U
H52B H 0.544131 1.169745 0.558644 0.044 Uiso 1 1 calc R U
H52C H 0.510918 1.106310 0.521318 0.044 Uiso 1 1 calc R U
C53 C 0.48733(6) 1.27531(16) 0.58951(10) 0.0341(5) Uani 1 1 d . U
H53A H 0.471743 1.267009 0.549672 0.051 Uiso 1 1 calc R U
H53B H 0.506254 1.327992 0.583864 0.051 Uiso 1 1 calc R U
H53C H 0.474150 1.305187 0.621629 0.051 Uiso 1 1 calc R U
C54 C 0.44866(5) 1.05175(15) 0.56092(8) 0.0216(4) Uani 1 1 d . U
H54 H 0.448598 1.099487 0.525251 0.026 Uiso 1 1 calc R U
C55 C 0.42426(4) 0.96574(15) 0.55852(8) 0.0197(4) Uani 1 1 d . U
H55 H 0.407531 0.954468 0.522207 0.024 Uiso 1 1 calc R U
C56 C 0.46817(5) 0.65406(16) 0.86171(8) 0.0217(4) Uani 1 1 d . U
C57 C 0.48237(5) 0.75312(17) 0.90374(8) 0.0293(4) Uani 1 1 d . U
H57A H 0.499219 0.796168 0.883105 0.044 Uiso 1 1 calc R U
H57B H 0.493917 0.723645 0.944039 0.044 Uiso 1 1 calc R U
H57C H 0.463085 0.803079 0.911023 0.044 Uiso 1 1 calc R U
C58 C 0.49900(5) 0.58083(18) 0.84772(9) 0.0337(5) Uani 1 1 d . U
H58A H 0.490207 0.515529 0.821897 0.051 Uiso 1 1 calc R U
H58B H 0.512125 0.553842 0.887307 0.051 Uiso 1 1 calc R U
H58C H 0.514344 0.626408 0.825012 0.051 Uiso 1 1 calc R U
C59 C 0.44470(5) 0.5830(2) 0.89861(9) 0.0368(5) Uani 1 1 d . U
H59A H 0.423932 0.627127 0.904437 0.055 Uiso 1 1 calc R U
H59B H 0.457585 0.563041 0.939748 0.055 Uiso 1 1 calc R U
H59C H 0.437599 0.513337 0.875190 0.055 Uiso 1 1 calc R U

loop_
_atom_site_aniso_label
_atom_site_aniso_U_11
_atom_site_aniso_U_22
_atom_site_aniso_U_33
_atom_site_aniso_U_23
_atom_site_aniso_U_13
_atom_site_aniso_U_12
O1 0.0319(7) 0.0314(8) 0.0350(8) -0.0013(6) 0.0197(6) 0.0018(6)
N1 0.0159(7) 0.0182(8) 0.0146(7) 0.0000(6) 0.0004(5) -0.0032(6)
N2 0.0259(8) 0.0125(7) 0.0136(7) -0.0022(6) 0.0038(6) -0.0017(6)
N3 0.0260(9) 0.0266(9) 0.0349(9) -0.0057(7) 0.0102(7) 0.0004(7)
N4 0.0174(7) 0.0272(9) 0.0181(7) -0.0024(6) 0.0053(6) 0.0012(6)
C1 0.0489(13) 0.0475(14) 0.0278(11) 0.0003(10) 0.0040(9) -0.0336(11)
C2 0.0355(11) 0.0225(10) 0.0205(9) -0.0005(8) 0.0081(8) -0.0106(8)
C3 0.0271(9) 0.0157(9) 0.0175(8) -0.0015(7) 0.0045(7) -0.0021(7)
C4 0.0222(9) 0.0173(9) 0.0146(8) -0.0013(7) 0.0027(7) -0.0013(7)
C5 0.0169(8) 0.0149(9) 0.0137(8) -0.0011(7) 0.0042(6) 0.0018(6)
C6 0.0154(8) 0.0159(9) 0.0158(8) -0.0020(7) 0.0043(6) 0.0012(6)
C7 0.0172(8) 0.0158(9) 0.0147(8) 0.0020(7) 0.0010(6) -0.0021(7)
C8 0.0185(8) 0.0124(9) 0.0158(8) 0.0019(7) 0.0047(6) 0.0004(7)
C9 0.0229(9) 0.0103(8) 0.0145(8) 0.0007(6) 0.0038(7) -0.0011(7)
C10 0.0174(8) 0.0135(9) 0.0182(8) -0.0024(7) 0.0039(7) 0.0001(7)
C11 0.0167(8) 0.0152(9) 0.0179(8) -0.0004(7) 0.0047(6) 0.0005(7)
C12 0.0206(9) 0.0173(9) 0.0168(8) -0.0042(7) 0.0047(7) 0.0003(7)
C13 0.0198(9) 0.0172(9) 0.0233(9) -0.0016(7) 0.0051(7) -0.0004(7)
C14 0.0277(10) 0.0133(9) 0.0261(9) -0.0020(7) 0.0084(8) -0.0025(7)
C15 0.0349(11) 0.0151(10) 0.0409(11) -0.0045(9) 0.0077(9) 0.0010(8)
C16 0.133(3) 0.0404(15) 0.0178(11) 0.0042(10) 0.0034(13) -0.0286(16)
C17 0.0421(11) 0.0212(10) 0.0213(9) 0.0027(8) 0.0118(8) 0.0002(8)
C18 0.102(2) 0.0279(13) 0.0255(11) 0.0058(9) 0.0181(12) -0.0017(12)
C19 0.0706(19) 0.120(3) 0.0593(17) 0.0429(18) 0.0483(15) 0.0345(18)
C20 0.0231(9) 0.0177(9) 0.0202(9) 0.0005(7) 0.0068(7) 0.0006(7)
C21 0.0336(10) 0.0135(9) 0.0242(9) 0.0007(7) 0.0073(8) -0.0014(7)
C22 0.0312(10) 0.0151(9) 0.0202(9) -0.0053(7) 0.0052(7) -0.0009(7)
C23 0.0176(8) 0.0184(9) 0.0152(8) -0.0007(7) 0.0024(6) -0.0005(7)
C24 0.0288(9) 0.0205(10) 0.0133(8) -0.0004(7) 0.0047(7) 0.0010(7)
C25 0.0299(10) 0.0172(10) 0.0219(9) 0.0040(7) 0.0070(7) -0.0013(7)
C26 0.0148(8) 0.0137(9) 0.0187(8) -0.0021(7) 0.0030(6) 0.0006(6)
C27 0.0208(9) 0.0168(9) 0.0164(8) -0.0043(7) 0.0047(7) 0.0001(7)
C28 0.0403(12) 0.0189(11) 0.0516(13) -0.0074(10) 0.0213(10) -0.0086(9)
C29 0.0564(14) 0.0179(11) 0.0307(11) -0.0074(8) 0.0035(10) 0.0005(9)
C30 0.0220(9) 0.0162(9) 0.0171(8) -0.0026(7) 0.0042(7) -0.0014(7)
C31 0.0204(8) 0.0191(9) 0.0130(8) -0.0022(7) 0.0039(6) 0.0000(7)
C32 0.0162(8) 0.0191(9) 0.0189(8) 0.0005(7) 0.0044(7) 0.0007(7)
C33 0.0184(8) 0.0177(9) 0.0170(8) -0.0011(7) -0.0003(7) -0.0025(7)
C34 0.0165(8) 0.0292(11) 0.0186(9) -0.0010(8) 0.0014(7) -0.0032(7)
C35 0.0250(10) 0.0330(12) 0.0357(11) 0.0022(9) 0.0090(8) 0.0014(8)
C36 0.0315(11) 0.0377(13) 0.0453(13) 0.0130(10) 0.0074(9) -0.0001(9)
C37 0.0299(11) 0.0474(14) 0.0296(11) 0.0103(10) 0.0057(8) -0.0089(9)
C38 0.0268(10) 0.0431(13) 0.0258(10) -0.0010(9) 0.0093(8) -0.0052(9)
C39 0.0194(9) 0.0307(11) 0.0220(9) -0.0027(8) 0.0023(7) -0.0037(8)
C40 0.0160(8) 0.0327(11) 0.0200(9) -0.0014(8) 0.0033(7) -0.0012(8)
C41 0.0210(9) 0.0348(12) 0.0306(10) -0.0026(9) 0.0073(8) 0.0072(8)
C42 0.0338(11) 0.0331(12) 0.0454(13) 0.0069(10) 0.0111(9) 0.0121(9)
C43 0.0414(12) 0.0391(13) 0.0451(13) 0.0158(11) 0.0194(10) 0.0145(10)
C44 0.0330(11) 0.0369(12) 0.0314(11) 0.0077(9) 0.0155(9) 0.0124(9)
C45 0.0161(8) 0.0273(10) 0.0181(9) -0.0006(7) 0.0012(7) 0.0041(7)
C46 0.0160(8) 0.0179(9) 0.0141(8) -0.0013(7) 0.0034(6) 0.0018(7)
C47 0.0190(9) 0.0187(9) 0.0204(9) -0.0014(7) 0.0026(7) -0.0059(7)
C48 0.0243(9) 0.0173(9) 0.0216(9) 0.0043(7) 0.0072(7) -0.0031(7)
C49 0.0178(8) 0.0171(9) 0.0175(8) 0.0016(7) 0.0040(7) 0.0007(7)
C50 0.0162(8) 0.0192(9) 0.0165(8) -0.0012(7) 0.0017(6) -0.0018(7)
C51 0.0175(8) 0.0124(9) 0.0160(8) -0.0004(7) 0.0047(6) 0.0007(6)
C52 0.0330(11) 0.0240(11) 0.0322(11) 0.0025(8) 0.0103(8) -0.0057(8)
C53 0.0484(13) 0.0190(10) 0.0392(12) -0.0037(9) 0.0214(10) -0.0086(9)
C54 0.0325(10) 0.0178(10) 0.0153(8) 0.0041(7) 0.0060(7) -0.0004(7)
C55 0.0227(9) 0.0216(10) 0.0139(8) -0.0002(7) -0.0003(7) 0.0001(7)
C56 0.0253(9) 0.0210(10) 0.0185(9) 0.0062(7) 0.0015(7) -0.0008(7)
C57 0.0365(11) 0.0311(11) 0.0182(9) 0.0039(8) -0.0034(8) -0.0021(9)
C58 0.0370(11) 0.0329(12) 0.0291(11) 0.0062(9) -0.0022(9) 0.0103(9)
C59 0.0370(11) 0.0468(14) 0.0248(10) 0.0170(10) -0.0014(9) -0.0130(10)

loop_
_atom_type_symbol
_atom_type_description
_atom_type_scat_dispersion_real
_atom_type_scat_dispersion_imag
_atom_type_scat_source
C C 0.0033 0.0016 'International Tables Vol C Tables 4.2.6.8 and 6.1.1.4'
H H 0.0000 0.0000 'International Tables Vol C Tables 4.2.6.8 and 6.1.1.4'
N N 0.0061 0.0033 'International Tables Vol C Tables 4.2.6.8 and 6.1.1.4'
O O 0.0106 0.0060 'International Tables Vol C Tables 4.2.6.8 and 6.1.1.4'

loop_
_geom_angle_atom_site_label_1
_geom_angle_atom_site_label_2
_geom_angle_atom_site_label_3
_geom_angle
C40 O1 C39 117.24(14)
C6 N1 C46 108.69(13)
C6 N1 C7 125.18(14)
C46 N1 C7 124.65(14)
C10 N2 C23 108.48(13)
C10 N2 C9 125.75(14)
C23 N2 C9 125.68(14)
C45 N4 C34 116.71(14)
C45 N4 C32 115.07(14)
C34 N4 C32 116.14(14)
C2 C1 H1A 109.5
C2 C1 H1B 109.5
H1A C1 H1B 109.5
C2 C1 H1C 109.5
H1A C1 H1C 109.5
H1B C1 H1C 109.5
C53 C2 C1 108.51(17)
C53 C2 C3 110.82(16)
C1 C2 C3 112.65(15)
C53 C2 C52 109.74(15)
C1 C2 C52 107.42(17)
C3 C2 C52 107.61(15)
C4 C3 C54 117.86(16)
C4 C3 C2 122.45(16)
C54 C3 C2 119.49(15)
C3 C4 C5 121.16(16)
C3 C4 H4 119.4
C5 C4 H4 119.4
C4 C5 C6 118.61(15)
C4 C5 C51 134.48(15)
C6 C5 C51 106.70(14)
C55 C6 N1 129.45(15)
C55 C6 C5 121.72(15)
N1 C6 C5 108.82(14)
C31 C7 C8 119.96(15)
C31 C7 N1 119.73(15)
C8 C7 N1 120.31(14)
C7 C8 C9 119.73(14)
C7 C8 C30 120.16(15)
C9 C8 C30 120.06(15)
C33 C9 C8 119.88(15)
C33 C9 N2 120.75(15)
C8 C9 N2 119.37(14)
C24 C10 N2 129.66(15)
C24 C10 C11 121.45(16)
N2 C10 C11 108.83(14)
C12 C11 C10 119.51(15)
C12 C11 C26 133.51(15)
C10 C11 C26 106.94(14)
C13 C12 C11 120.64(15)
C13 C12 H12 119.7
C11 C12 H12 119.7
C12 C13 C25 117.95(16)
C12 C13 C14 121.69(15)
C25 C13 C14 120.24(16)
C28 C14 C29 108.05(16)
C28 C14 C13 110.82(14)
C29 C14 C13 111.42(15)
C28 C14 C15 109.58(16)
C29 C14 C15 109.04(15)
C13 C14 C15 107.92(14)
C14 C15 H15A 109.5
C14 C15 H15B 109.5
H15A C15 H15B 109.5
C14 C15 H15C 109.5
H15A C15 H15C 109.5
H15B C15 H15C 109.5
C17 C16 H16A 109.5
C17 C16 H16B 109.5
H16A C16 H16B 109.5
C17 C16 H16C 109.5
H16A C16 H16C 109.5
H16B C16 H16C 109.5
C19 C17 C16 109.4(2)
C19 C17 C18 109.4(2)
C16 C17 C18 106.47(19)
C19 C17 C20 108.87(17)
C16 C17 C20 110.21(16)
C18 C17 C20 112.48(16)
C17 C18 H18A 109.5
C17 C18 H18B 109.5
H18A C18 H18B 109.5
C17 C18 H18C 109.5
H18A C18 H18C 109.5
H18B C18 H18C 109.5
C17 C19 H19A 109.5
C17 C19 H19B 109.5
H19A C19 H19B 109.5
C17 C19 H19C 109.5
H19A C19 H19C 109.5
H19B C19 H19C 109.5
C27 C20 C21 117.94(15)
C27 C20 C17 120.44(15)
C21 C20 C17 121.54(16)
C22 C21 C20 123.12(17)
C22 C21 H21 118.4
C20 C21 H21 118.4
C23 C22 C21 117.56(16)
C23 C22 H22 121.2
C21 C22 H22 121.2
C22 C23 N2 129.98(15)
C22 C23 C26 121.34(15)
N2 C23 C26 108.66(14)
C25 C24 C10 117.34(15)
C25 C24 H24 121.3
C10 C24 H24 121.3
C24 C25 C13 123.07(16)
C24 C25 H25 118.5
C13 C25 H25 118.5
C27 C26 C23 119.50(15)
C27 C26 C11 133.45(15)
C23 C26 C11 107.03(14)
C20 C27 C26 120.53(15)
C20 C27 H27 119.7
C26 C27 H27 119.7
C14 C28 H28A 109.5
C14 C28 H28B 109.5
H28A C28 H28B 109.5
C14 C28 H28C 109.5
H28A C28 H28C 109.5
H28B C28 H28C 109.5
C14 C29 H29A 109.5
C14 C29 H29B 109.5
H29A C29 H29B 109.5
C14 C29 H29C 109.5
H29A C29 H29C 109.5
H29B C29 H29C 109.5
N3 C30 C8 178.18(19)
C7 C31 C32 119.97(15)
C7 C31 H31 120.0
C32 C31 H31 120.0
C33 C32 C31 120.67(15)
C33 C32 N4 120.75(15)
C31 C32 N4 118.56(15)
C32 C33 C9 119.75(15)
C32 C33 H33 120.1
C9 C33 H33 120.1
C35 C34 C39 118.14(17)
C35 C34 N4 122.05(16)
C39 C34 N4 119.78(17)
C34 C35 C36 120.88(18)
C34 C35 H35 119.6
C36 C35 H35 119.6
C37 C36 C35 119.7(2)
C37 C36 H36 120.1
C35 C36 H36 120.1
C38 C37 C36 120.18(19)
C38 C37 H37 119.9
C36 C37 H37 119.9
C37 C38 C39 119.75(18)
C37 C38 H38 120.1
C39 C38 H38 120.1
C38 C39 O1 116.66(16)
C38 C39 C34 121.32(19)
O1 C39 C34 122.01(16)
C41 C40 O1 116.64(16)
C41 C40 C45 121.42(17)
O1 C40 C45 121.90(17)
C40 C41 C42 120.14(17)
C40 C41 H41 119.9
C42 C41 H41 119.9
C41 C42 C43 119.4(2)
C41 C42 H42 120.3
C43 C42 H42 120.3
C42 C43 C44 120.3(2)
C42 C43 H43 119.8
C44 C43 H43 119.8
C43 C44 C45 121.07(18)
C43 C44 H44 119.5
C45 C44 H44 119.5
C44 C45 C40 117.64(17)
C44 C45 N4 122.36(15)
C40 C45 N4 119.97(16)
C47 C46 N1 128.76(15)
C47 C46 C51 122.14(15)
N1 C46 C51 108.94(14)
C46 C47 C48 117.66(16)
C46 C47 H47 121.2
C48 C47 H47 121.2
C47 C48 C49 122.48(16)
C47 C48 H48 118.8
C49 C48 H48 118.8
C50 C49 C48 118.35(15)
C50 C49 C56 121.11(15)
C48 C49 C56 120.36(15)
C49 C50 C51 120.59(16)
C49 C50 H50 119.7
C51 C50 H50 119.7
C50 C51 C46 118.77(15)
C50 C51 C5 134.23(15)
C46 C51 C5 106.85(14)
C2 C52 H52A 109.5
C2 C52 H52B 109.5
H52A C52 H52B 109.5
C2 C52 H52C 109.5
H52A C52 H52C 109.5
H52B C52 H52C 109.5
C2 C53 H53A 109.5
C2 C53 H53B 109.5
H53A C53 H53B 109.5
C2 C53 H53C 109.5
H53A C53 H53C 109.5
H53B C53 H53C 109.5
C55 C54 C3 122.68(16)
C55 C54 H54 118.7
C3 C54 H54 118.7
C54 C55 C6 117.84(16)
C54 C55 H55 121.1
C6 C55 H55 121.1
C57 C56 C59 107.44(15)
C57 C56 C58 108.60(16)
C59 C56 C58 109.19(16)
C57 C56 C49 111.81(15)
C59 C56 C49 111.85(15)
C58 C56 C49 107.88(14)
C56 C57 H57A 109.5
C56 C57 H57B 109.5
H57A C57 H57B 109.5
C56 C57 H57C 109.5
H57A C57 H57C 109.5
H57B C57 H57C 109.5
C56 C58 H58A 109.5
C56 C58 H58B 109.5
H58A C58 H58B 109.5
C56 C58 H58C 109.5
H58A C58 H58C 109.5
H58B C58 H58C 109.5
C56 C59 H59A 109.5
C56 C59 H59B 109.5
H59A C59 H59B 109.5
C56 C59 H59C 109.5
H59A C59 H59C 109.5
H59B C59 H59C 109.5

loop_
_geom_bond_atom_site_label_1
_geom_bond_atom_site_label_2
_geom_bond_distance
O1 C40 1.382(2)
O1 C39 1.388(2)
N1 C6 1.396(2)
N1 C46 1.397(2)
N1 C7 1.415(2)
N2 C10 1.396(2)
N2 C23 1.397(2)
N2 C9 1.421(2)
N3 C30 1.147(2)
N4 C45 1.421(2)
N4 C34 1.421(2)
N4 C32 1.445(2)
C1 C2 1.533(3)
C1 H1A 0.9800
C1 H1B 0.9800
C1 H1C 0.9800
C2 C53 1.533(3)
C2 C3 1.534(2)
C2 C52 1.536(3)
C3 C4 1.390(2)
C3 C54 1.412(2)
C4 C5 1.397(2)
C4 H4 0.9500
C5 C6 1.409(2)
C5 C51 1.457(2)
C6 C55 1.388(2)
C7 C31 1.382(2)
C7 C8 1.401(2)
C8 C9 1.402(2)
C8 C30 1.445(2)
C9 C33 1.390(2)
C10 C24 1.390(2)
C10 C11 1.406(2)
C11 C12 1.392(2)
C11 C26 1.445(2)
C12 C13 1.387(2)
C12 H12 0.9500
C13 C25 1.412(2)
C13 C14 1.534(2)
C14 C28 1.531(2)
C14 C29 1.533(3)
C14 C15 1.536(3)
C15 H15A 0.9800
C15 H15B 0.9800
C15 H15C 0.9800
C16 C17 1.525(3)
C16 H16A 0.9800
C16 H16B 0.9800
C16 H16C 0.9800
C17 C19 1.523(3)
C17 C18 1.526(3)
C17 C20 1.538(2)
C18 H18A 0.9800
C18 H18B 0.9800
C18 H18C 0.9800
C19 H19A 0.9800
C19 H19B 0.9800
C19 H19C 0.9800
C20 C27 1.392(2)
C20 C21 1.404(2)
C21 C22 1.388(2)
C21 H21 0.9500
C22 C23 1.385(2)
C22 H22 0.9500
C23 C26 1.407(2)
C24 C25 1.382(3)
C24 H24 0.9500
C25 H25 0.9500
C26 C27 1.396(2)
C27 H27 0.9500
C28 H28A 0.9800
C28 H28B 0.9800
C28 H28C 0.9800
C29 H29A 0.9800
C29 H29B 0.9800
C29 H29C 0.9800
C31 C32 1.391(2)
C31 H31 0.9500
C32 C33 1.387(2)
C33 H33 0.9500
C34 C35 1.388(3)
C34 C39 1.395(2)
C35 C36 1.394(3)
C35 H35 0.9500
C36 C37 1.383(3)
C36 H36 0.9500
C37 C38 1.381(3)
C37 H37 0.9500
C38 C39 1.382(3)
C38 H38 0.9500
C40 C41 1.380(3)
C40 C45 1.397(2)
C41 C42 1.382(3)
C41 H41 0.9500
C42 C43 1.384(3)
C42 H42 0.9500
C43 C44 1.385(3)
C43 H43 0.9500
C44 C45 1.390(3)
C44 H44 0.9500
C46 C47 1.384(2)
C46 C51 1.403(2)
C47 C48 1.386(2)
C47 H47 0.9500
C48 C49 1.409(2)
C48 H48 0.9500
C49 C50 1.393(2)
C49 C56 1.539(2)
C50 C51 1.401(2)
C50 H50 0.9500
C52 H52A 0.9800
C52 H52B 0.9800
C52 H52C 0.9800
C53 H53A 0.9800
C53 H53B 0.9800
C53 H53C 0.9800
C54 C55 1.380(2)
C54 H54 0.9500
C55 H55 0.9500
C56 C57 1.528(3)
C56 C59 1.536(2)
C56 C58 1.536(3)
C57 H57A 0.9800
C57 H57B 0.9800
C57 H57C 0.9800
C58 H58A 0.9800
C58 H58B 0.9800
C58 H58C 0.9800
C59 H59A 0.9800
C59 H59B 0.9800
C59 H59C 0.9800

loop_
_geom_torsion_atom_site_label_1
_geom_torsion_atom_site_label_2
_geom_torsion_atom_site_label_3
_geom_torsion_atom_site_label_4
_geom_torsion
C53 C2 C3 C4 -129.65(18)
C1 C2 C3 C4 -7.9(3)
C52 C2 C3 C4 110.36(19)
C53 C2 C3 C54 55.7(2)
C1 C2 C3 C54 177.45(18)
C52 C2 C3 C54 -64.3(2)
C54 C3 C4 C5 2.7(3)
C2 C3 C4 C5 -172.05(16)
C3 C4 C5 C6 0.0(2)
C3 C4 C5 C51 173.94(17)
C46 N1 C6 C55 178.64(16)
C7 N1 C6 C55 -14.8(3)
C46 N1 C6 C5 0.22(18)
C7 N1 C6 C5 166.81(15)
C4 C5 C6 C55 -3.2(2)
C51 C5 C6 C55 -178.67(15)
C4 C5 C6 N1 175.41(14)
C51 C5 C6 N1 -0.10(17)
C6 N1 C7 C31 -98.56(19)
C46 N1 C7 C31 66.0(2)
C6 N1 C7 C8 82.2(2)
C46 N1 C7 C8 -113.31(18)
C31 C7 C8 C9 2.5(2)
N1 C7 C8 C9 -178.25(15)
C31 C7 C8 C30 -175.10(16)
N1 C7 C8 C30 4.2(2)
C7 C8 C9 C33 -2.2(2)
C30 C8 C9 C33 175.35(16)
C7 C8 C9 N2 178.44(15)
C30 C8 C9 N2 -4.0(2)
C10 N2 C9 C33 -82.0(2)
C23 N2 C9 C33 94.1(2)
C10 N2 C9 C8 97.3(2)
C23 N2 C9 C8 -86.5(2)
C23 N2 C10 C24 174.87(17)
C9 N2 C10 C24 -8.4(3)
C23 N2 C10 C11 -2.22(18)
C9 N2 C10 C11 174.47(15)
C24 C10 C11 C12 2.0(2)
N2 C10 C11 C12 179.37(14)
C24 C10 C11 C26 -176.13(15)
N2 C10 C11 C26 1.24(18)
C10 C11 C12 C13 -2.1(2)
C26 C11 C12 C13 175.39(17)
C11 C12 C13 C25 0.8(2)
C11 C12 C13 C14 -175.08(15)
C12 C13 C14 C28 -138.54(18)
C25 C13 C14 C28 45.6(2)
C12 C13 C14 C29 -18.2(2)
C25 C13 C14 C29 165.97(16)
C12 C13 C14 C15 101.48(19)
C25 C13 C14 C15 -74.3(2)
C19 C17 C20 C27 -77.8(2)
C16 C17 C20 C27 42.2(3)
C18 C17 C20 C27 160.84(19)
C19 C17 C20 C21 98.9(2)
C16 C17 C20 C21 -141.1(2)
C18 C17 C20 C21 -22.5(3)
C27 C20 C21 C22 -1.4(3)
C17 C20 C21 C22 -178.13(17)
C20 C21 C22 C23 1.0(3)
C21 C22 C23 N2 178.80(17)
C21 C22 C23 C26 0.3(3)
C10 N2 C23 C22 -176.33(17)
C9 N2 C23 C22 7.0(3)
C10 N2 C23 C26 2.33(18)
C9 N2 C23 C26 -174.36(14)
N2 C10 C24 C25 -177.30(16)
C11 C10 C24 C25 -0.5(2)
C10 C24 C25 C13 -0.8(3)
C12 C13 C25 C24 0.7(3)
C14 C13 C25 C24 176.64(16)
C22 C23 C26 C27 -1.1(2)
N2 C23 C26 C27 -179.85(14)
C22 C23 C26 C11 177.26(15)
N2 C23 C26 C11 -1.54(18)
C12 C11 C26 C27 0.4(3)
C10 C11 C26 C27 178.16(17)
C12 C11 C26 C23 -177.57(18)
C10 C11 C26 C23 0.19(18)
C21 C20 C27 C26 0.6(2)
C17 C20 C27 C26 177.35(15)
C23 C26 C27 C20 0.6(2)
C11 C26 C27 C20 -177.18(17)
C8 C7 C31 C32 -1.2(3)
N1 C7 C31 C32 179.59(15)
C7 C31 C32 C33 -0.5(3)
C7 C31 C32 N4 -178.77(15)
C45 N4 C32 C33 -109.83(18)
C34 N4 C32 C33 108.69(18)
C45 N4 C32 C31 68.5(2)
C34 N4 C32 C31 -73.0(2)
C31 C32 C33 C9 0.7(3)
N4 C32 C33 C9 178.98(15)
C8 C9 C33 C32 0.7(2)
N2 C9 C33 C32 179.96(15)
C45 N4 C34 C35 -168.70(17)
C32 N4 C34 C35 -27.9(2)
C45 N4 C34 C39 13.4(2)
C32 N4 C34 C39 154.21(16)
C39 C34 C35 C36 0.1(3)
N4 C34 C35 C36 -177.85(17)
C34 C35 C36 C37 1.1(3)
C35 C36 C37 C38 -1.4(3)
C36 C37 C38 C39 0.4(3)
C37 C38 C39 O1 179.82(17)
C37 C38 C39 C34 0.9(3)
C40 O1 C39 C38 169.98(16)
C40 O1 C39 C34 -11.1(2)
C35 C34 C39 C38 -1.2(3)
N4 C34 C39 C38 176.86(16)
C35 C34 C39 O1 -179.98(17)
N4 C34 C39 O1 -2.0(3)
C39 O1 C40 C41 -169.38(16)
C39 O1 C40 C45 12.7(2)
O1 C40 C41 C42 -178.26(17)
C45 C40 C41 C42 -0.3(3)
C40 C41 C42 C43 0.9(3)
C41 C42 C43 C44 -0.3(3)
C42 C43 C44 C45 -0.9(3)
C43 C44 C45 C40 1.4(3)
C43 C44 C45 N4 179.52(19)
C41 C40 C45 C44 -0.8(3)
O1 C40 C45 C44 176.99(17)
C41 C40 C45 N4 -178.96(16)
O1 C40 C45 N4 -1.1(3)
C34 N4 C45 C44 170.06(17)
C32 N4 C45 C44 28.8(2)
C34 N4 C45 C40 -11.9(2)
C32 N4 C45 C40 -153.14(16)
C6 N1 C46 C47 -175.81(16)
C7 N1 C46 C47 17.5(3)
C6 N1 C46 C51 -0.25(18)
C7 N1 C46 C51 -166.93(15)
N1 C46 C47 C48 174.38(16)
C51 C46 C47 C48 -0.7(2)
C46 C47 C48 C49 0.6(3)
C47 C48 C49 C50 0.2(3)
C47 C48 C49 C56 -174.98(16)
C48 C49 C50 C51 -1.0(2)
C56 C49 C50 C51 174.12(15)
C49 C50 C51 C46 1.0(2)
C49 C50 C51 C5 -173.97(17)
C47 C46 C51 C50 -0.1(2)
N1 C46 C51 C50 -176.05(14)
C47 C46 C51 C5 176.09(15)
N1 C46 C51 C5 0.18(18)
C4 C5 C51 C50 0.9(3)
C6 C5 C51 C50 175.34(18)
C4 C5 C51 C46 -174.53(18)
C6 C5 C51 C46 -0.05(18)
C4 C3 C54 C55 -2.5(3)
C2 C3 C54 C55 172.47(16)
C3 C54 C55 C6 -0.6(3)
N1 C6 C55 C54 -174.83(16)
C5 C6 C55 C54 3.4(2)
C50 C49 C56 C57 32.6(2)
C48 C49 C56 C57 -152.32(16)
C50 C49 C56 C59 153.20(17)
C48 C49 C56 C59 -31.8(2)
C50 C49 C56 C58 -86.7(2)
C48 C49 C56 C58 88.33(19)
